data_2005111
loop_
_publ_author_name
'Mostafa, G.'
'Ray, S.'
'Singh, R.'
'Lahiri, S.'

_publ_section_title
;
 A Multichromophoric Bicyclo[2.2.2]octenone and a Photorearranged Ester
 Derivative
;
_journal_issue 7
_journal_name_full 'Acta Crystallographica Section C'
_journal_page_first 1747
_journal_page_last 1750
_journal_paper_doi 10.1107/S0108270195016696
_journal_volume 52
_journal_year 1996
_chemical_formula_sum 'C23 H20 O4'
_chemical_formula_weight 360.41
_space_group_IT_number 14
_symmetry_cell_setting monoclinic
_symmetry_space_group_name_Hall '-P 2ybc'
_symmetry_space_group_name_H-M 'P 1 21/c 1'
_atom_type_scat_source IntTabIV
_cell_angle_alpha 90
_cell_angle_beta 102.39(3)
_cell_angle_gamma 90
_cell_formula_units_Z 4
_cell_length_a 11.059(4)
_cell_length_b 14.188(5)
_cell_length_c 11.996(5)
_cell_measurement_reflns_used 25
_cell_measurement_temperature 300
_cell_measurement_theta_max 12.5
_cell_measurement_theta_min 5.5
_cell_volume 1838.4(12)
_computing_cell_refinement SHELXTL-Plus88
_computing_data_collection 'SHELXTL-Plus88 (Sheldrick, 1988)'
_computing_data_reduction SHELXTL-Plus88
_computing_molecular_graphics 'ORTEPII (Johnson, 1976)'
_computing_structure_refinement 'SHELX76 (Sheldrick, 1976)'
_computing_structure_solution 'MULTAN88 (Debaerdemaeker et al., 1988)'
_diffrn_measurement_device 'Nicolet R3m/V'
_diffrn_measurement_method '\w/2\q scans'
_diffrn_radiation_type MoK\a
_diffrn_radiation_wavelength 0.7107
_diffrn_reflns_av_R_equivalents 0.0135
_diffrn_reflns_limit_h_max 14
_diffrn_reflns_limit_h_min 0
_diffrn_reflns_limit_k_max 17
_diffrn_reflns_limit_k_min 0
_diffrn_reflns_limit_l_max 15
_diffrn_reflns_limit_l_min -15
_diffrn_reflns_number 3012
_diffrn_reflns_theta_max 25
_diffrn_standards_decay_% 'no significant variation'
_diffrn_standards_interval_count 100
_diffrn_standards_number 2
_exptl_absorpt_coefficient_mu 0.089
_exptl_absorpt_correction_type none
_exptl_crystal_colour colourless
_exptl_crystal_density_diffrn 1.30
_exptl_crystal_density_meas 1.29
_exptl_crystal_density_method 'flotation in aqueous KBr solution'
_exptl_crystal_description prismatic
_exptl_crystal_size_max 0.54
_exptl_crystal_size_mid 0.38
_exptl_crystal_size_min 0.36
_refine_diff_density_max 0.27
_refine_diff_density_min -0.20
_refine_ls_extinction_method none
_refine_ls_goodness_of_fit_obs 1.169
_refine_ls_hydrogen_treatment 'H atoms fixed'
_refine_ls_number_parameters 220
_refine_ls_number_reflns 1796
_refine_ls_R_factor_obs 0.047
_refine_ls_shift/esd_max 0.208
_refine_ls_structure_factor_coef F
_refine_ls_weighting_details 'w = 1.1685/[\s^2^(F)+0.000625F^2^]'
_refine_ls_weighting_scheme calc
_refine_ls_wR_factor_obs 0.052
_reflns_number_observed 1796
_reflns_number_total 2853
_reflns_observed_criterion I>2.5\s(I)
_cod_data_source_file de1017.cif
_cod_data_source_block I
_cod_depositor_comments
;
The following automatic conversions were performed:

'_refine_ls_weighting_scheme' value ' w =
1.1685/[\s^2^(F)+0.000625F^2^]' was changed to 'calc'. New tag
'_refine_ls_weighting_details' was created. The value of the new tag
was set to 'w = 1.1685/[\s^2^(F)+0.000625F^2^]'.

Automatic conversion script
Id: cif_fix_values 3143 2015-03-26 13:38:13Z robertas 
;
_cod_original_sg_symbol_H-M 'P 21/c'
_cod_database_code 2005111

loop_
_symmetry_equiv_pos_as_xyz
x,y,z
x,1/2-y,1/2+z
-x,-y,-z
-x,1/2+y,1/2-z

loop_
_atom_site_aniso_label
_atom_site_aniso_U_11
_atom_site_aniso_U_22
_atom_site_aniso_U_33
_atom_site_aniso_U_12
_atom_site_aniso_U_13
_atom_site_aniso_U_23
C1 .035(2) .041(2) .053(2) .007(2) .005(2) -.009(2)
C2 .060(2) .058(2) .061(2) -.001(2) .024(2) -.019(2)
C3 .075(3) .064(2) .043(2) -.006(2) .008(2) -.012(2)
C4 .036(2) .047(2) .045(2) -.004(2) .000(2) -.003(2)
C5 .034(2) .034(2) .034(2) .0000(10) .0060(10) .0070(10)
C6 .032(2) .038(2) .032(2) .0040(10) .0060(10) -.0010(10)
C7 .053(2) .039(2) .068(2) .002(2) .007(2) -.004(2)
C8 .051(2) .043(2) .057(2) -.010(2) .004(2) -.003(2)
C9 .060(3) .104(4) .099(4) -.023(2) -.022(2) -.003(3)
C10 .025(2) .045(2) .041(2) .0020(10) .0050(10) .002(2)
C11 .030(2) .042(2) .040(2) -.0020(10) .0020(10) .0040(10)
C12 .045(2) .046(2) .058(2) .009(2) .005(2) .000(2)
C13 .060(2) .046(2) .077(3) .008(2) .000(2) .000(2)
C14 .065(2) .042(2) .070(3) -.011(2) -.016(2) .014(2)
C15 .058(2) .064(2) .051(2) -.020(2) .003(2) .013(2)
C16 .043(2) .046(2) .045(2) -.009(2) .005(2) .006(2)
C17 .034(2) .038(2) .038(2) .0040(10) .0070(10) -.0010(10)
C18 .032(2) .034(2) .037(2) .0010(10) .0070(10) .0010(10)
C19 .042(2) .050(2) .043(2) -.005(2) .007(2) -.003(2)
C20 .040(2) .062(2) .059(2) -.011(2) -.001(2) .010(2)
C21 .037(2) .052(2) .080(3) -.001(2) .013(2) .015(2)
C22 .054(2) .055(2) .070(2) -.002(2) .031(2) .004(2)
C23 .047(2) .049(2) .047(2) -.003(2) .015(2) -.001(2)
O1 .094(2) .126(3) .083(2) .002(2) .051(2) -.027(2)
O2 .041(2) .068(2) .082(2) -.0070(10) -.0190(10) -.0020(10)
O3 .0470(10) .067(2) .074(2) .0150(10) .0340(10) .0250(10)
O4 .0420(10) .073(2) .072(2) .0010(10) .0160(10) -.0360(10)

loop_
_atom_site_label
_atom_site_fract_x
_atom_site_fract_y
_atom_site_fract_z
_atom_site_U_iso_or_equiv
C1 .0146(3) .1062(2) .7692(3) .043
C2 .0442(3) .1048(3) .8975(3) .060
C3 .1808(3) .0965(3) .9464(3) .061
C4 .2496(3) .0882(2) .8488(3) .042
C5 .1912(3) .0080(2) .7732(2) .034
C6 .0692(3) .0168(2) .7324(2) .034
C7 .0851(3) .1901(2) .7315(3) .054
C8 .2255(3) .1786(2) .7767(3) .050
C9 .4536(4) .1317(3) .9529(4) .097
C10 .2729(2) -.0675(2) .7427(2) .037
C11 .2794(3) -.1601(2) .8002(3) .037
C12 .3528(3) -.2302(2) .7687(3) .050
C13 .3648(3) -.3157(3) .8235(3) .061
C14 .3059(4) -.3314(3) .9122(3) .059
C15 .2323(3) -.2633(3) .9432(3) .058
C16 .2182(3) -.1770(2) .8876(3) .045
C17 -.0026(3) -.0539(2) .6533(2) .036
C18 -.1375(3) -.0643(2) .6466(2) .034
C19 -.2124(3) -.0859(2) .5416(3) .045
C20 -.3387(3) -.0970(2) .5318(3) .054
C21 -.3902(3) -.0880(2) .6252(3) .056
C22 -.3154(3) -.0687(2) .7298(3) .060
C23 -.1892(3) -.0558(2) .7406(3) .048
O1 -.0315(3) .1087(2) .9565(2) .101
O2 .3768(2) .0655(2) .8871(2) .064
O3 .3360(2) -.0489(2) .6745(2) .062
O4 .0494(2) -.1016(2) .5941(2) .063
H1 -.0727 .1110 .7379 .08
H3A .2091 .1515 .9911 .08
H3B .1966 .0415 .9938 .08
H7A .0582 .2474 .7612 .08
H7B .0677 .1929 .6497 .08
H8A .2572 .2320 .8229 .08
H8B .2659 .1741 .7136 .08
H9A .5365 .1075 .9728 .08
H9B .4244 .1444 1.0212 .08
H9C .4530 .1889 .9100 .08
H12 .3954 -.2189 .7083 .08
H13 .4141 -.3645 .8001 .08
H14 .3166 -.3905 .9522 .08
H15 .1901 -.2751 1.0039 .08
H16 .1664 -.1293 .9095 .08
H19 -.1769 -.0932 .4758 .08
H20 -.3906 -.1112 .4588 .08
H21 -.4779 -.0950 .6178 .08
H22 -.3509 -.0642 .7960 .08
H23 -.1379 -.0410 .8137 .08

loop_
_geom_angle_atom_site_label_1
_geom_angle_atom_site_label_2
_geom_angle_atom_site_label_3
_geom_angle
_geom_angle_publ_flag
C6 C1 C2 106.0(3) yes
C7 C1 C2 107.3(3) yes
C7 C1 C6 107.6(2) yes
C3 C2 C1 112.3(3) yes
O1 C2 C1 124.9(3) yes
O1 C2 C3 122.7(3) yes
C4 C3 C2 109.3(3) yes
C5 C4 C3 107.4(3) yes
C8 C4 C3 108.1(3) yes
C8 C4 C5 106.8(2) yes
O2 C4 C3 113.0(3) yes
O2 C4 C5 106.8(2) yes
O2 C4 C8 114.3(3) yes
C6 C5 C4 114.6(3) yes
C10 C5 C4 118.9(2) yes
C10 C5 C6 126.2(3) yes
C5 C6 C1 114.0(3) yes
C17 C6 C1 124.0(3) yes
C17 C6 C5 121.9(3) yes
C8 C7 C1 110.5(3) yes
C7 C8 C4 109.1(2) yes
C11 C10 C5 119.6(3) yes
O3 C10 C5 118.3(3) yes
O3 C10 C11 122.0(3) yes
C12 C11 C10 119.0(3) yes
C16 C11 C10 121.6(3) yes
C18 C17 C6 119.6(3) yes
O4 C17 C6 119.6(3) yes
O4 C17 C18 120.8(3) yes
C19 C18 C17 118.0(3) yes
C23 C18 C17 122.4(3) yes
C9 O2 C4 118.1(3) yes

loop_
_geom_bond_atom_site_label_1
_geom_bond_atom_site_label_2
_geom_bond_distance
_geom_bond_publ_flag
C2 C1 1.503(5) yes
C6 C1 1.511(4) yes
C7 C1 1.543(4) yes
C3 C2 1.504(5) yes
O1 C2 1.207(4) yes
C4 C3 1.531(4) yes
C5 C4 1.511(4) yes
C8 C4 1.538(4) yes
O2 C4 1.420(4) yes
C6 C5 1.339(4) yes
C10 C5 1.496(4) yes
C17 C6 1.488(4) yes
C8 C7 1.539(4) yes
O2 C9 1.393(4) yes
C11 C10 1.478(4) yes
O3 C10 1.213(3) yes
C18 C17 1.484(4) yes
O4 C17 1.212(3) yes
